data_7128058
loop_
_publ_author_name
'Sundaravelu, Nallappan'
'Singha, Tushar'
'Nandy, Anuradha'
'Sekar, Govindasamy'

_publ_section_title
;
 Copper-catalyzed domino synthesis of multi-substituted benzo[b]thiophene
 through radical cyclization using xanthate as a sulfur surrogate.
;
_journal_issue 37
_journal_name_full 'Chemical communications (Cambridge, England)'
_journal_page_first 4512
_journal_page_last 4515
_journal_paper_doi 10.1039/d0cc08429h
_journal_volume 57
_journal_year 2021
_chemical_formula_sum 'C16 H12 O S2'
_chemical_formula_weight 284.38
_space_group_crystal_system monoclinic
_space_group_IT_number 14
_space_group_name_Hall '-P 2ybc'
_space_group_name_H-M_alt 'P 1 21/c 1'
_atom_sites_solution_hydrogens mixed
_audit_creation_method SHELXL-2014/7
_audit_update_record
;
2020-09-10 deposited with the CCDC.	2021-03-23 downloaded from the CCDC.
;
_cell_angle_alpha 90
_cell_angle_beta 97.311(3)
_cell_angle_gamma 90
_cell_formula_units_Z 4
_cell_length_a 13.9263(10)
_cell_length_b 12.3383(9)
_cell_length_c 7.8707(6)
_cell_measurement_reflns_used 3461
_cell_measurement_temperature 296(2)
_cell_measurement_theta_max 26.55
_cell_measurement_theta_min 2.95
_cell_volume 1341.40(17)
_computing_cell_refinement 'Bruker SAINT'
_computing_data_collection 'Bruker APEX2'
_computing_data_reduction 'Bruker SAINT'
_computing_molecular_graphics 'Bruker SHELXTL'
_computing_publication_material 'Bruker SHELXTL'
_computing_structure_refinement 'SHELXL-2014/7 (Sheldrick, 2014)'
_computing_structure_solution 'SHELXS-97 (Sheldrick 2008)'
_diffrn_ambient_temperature 296(2)
_diffrn_measured_fraction_theta_full 0.992
_diffrn_measured_fraction_theta_max 0.992
_diffrn_measurement_device_type 'Bruker APEX-II CCD'
_diffrn_measurement_method '\f and \w scans'
_diffrn_radiation_type MoK\a
_diffrn_radiation_wavelength 0.71073
_diffrn_reflns_av_R_equivalents 0.0246
_diffrn_reflns_av_unetI/netI 0.0272
_diffrn_reflns_Laue_measured_fraction_full 0.992
_diffrn_reflns_Laue_measured_fraction_max 0.992
_diffrn_reflns_limit_h_max 16
_diffrn_reflns_limit_h_min -16
_diffrn_reflns_limit_k_max 14
_diffrn_reflns_limit_k_min -10
_diffrn_reflns_limit_l_max 9
_diffrn_reflns_limit_l_min -9
_diffrn_reflns_number 8986
_diffrn_reflns_point_group_measured_fraction_full 0.992
_diffrn_reflns_point_group_measured_fraction_max 0.992
_diffrn_reflns_theta_full 24.994
_diffrn_reflns_theta_max 24.994
_diffrn_reflns_theta_min 1.474
_exptl_absorpt_coefficient_mu 0.384
_exptl_absorpt_correction_T_max 0.955
_exptl_absorpt_correction_T_min 0.910
_exptl_absorpt_correction_type multi-scan
_exptl_absorpt_process_details 'SADABS V2014/5(Bruker AXS.Inc)'
_exptl_crystal_colour red
_exptl_crystal_density_diffrn 1.408
_exptl_crystal_description Block
_exptl_crystal_F_000 592
_exptl_crystal_size_max 0.250
_exptl_crystal_size_mid 0.160
_exptl_crystal_size_min 0.120
_refine_diff_density_max 0.188
_refine_diff_density_min -0.180
_refine_diff_density_rms 0.039
_refine_ls_extinction_method none
_refine_ls_goodness_of_fit_ref 1.009
_refine_ls_hydrogen_treatment mixed
_refine_ls_matrix_type full
_refine_ls_number_parameters 177
_refine_ls_number_reflns 2350
_refine_ls_number_restraints 0
_refine_ls_restrained_S_all 1.009
_refine_ls_R_factor_all 0.0473
_refine_ls_R_factor_gt 0.0334
_refine_ls_shift/su_max 0.005
_refine_ls_shift/su_mean 0.000
_refine_ls_structure_factor_coef Fsqd
_refine_ls_weighting_details 'w=1/[\s^2^(Fo^2^)+(0.0360P)^2^+0.6947P] where P=(Fo^2^+2Fc^2^)/3'
_refine_ls_weighting_scheme calc
_refine_ls_wR_factor_gt 0.0785
_refine_ls_wR_factor_ref 0.0892
_reflns_Friedel_coverage 0.000
_reflns_number_gt 1855
_reflns_number_total 2350
_reflns_threshold_expression 'I > 2\s(I)'
_cod_data_source_file d0cc08429h2.cif
_cod_data_source_block 69
_cod_depositor_comments 'Adding full bibliography for 7128058--7128060.cif.'
_cod_original_sg_symbol_H-M 'P 21/c'
_cod_database_code 7128058
_shelx_shelxl_version_number 2014/7
_shelx_space_group_comment
; 
The symmetry employed for this shelxl refinement is uniquely defined 
by the following loop, which should always be used as a source of 
symmetry information in preference to the above space-group names. 
They are only intended as comments. 
;
_shelx_estimated_absorpt_t_min 0.910
_shelx_estimated_absorpt_t_max 0.955

loop_
_space_group_symop_operation_xyz
'x, y, z'
'-x, y+1/2, -z+1/2'
'-x, -y, -z'
'x, -y-1/2, z-1/2'

loop_
_atom_site_label
_atom_site_type_symbol
_atom_site_fract_x
_atom_site_fract_y
_atom_site_fract_z
_atom_site_U_iso_or_equiv
_atom_site_adp_type
_atom_site_occupancy
_atom_site_site_symmetry_order
_atom_site_calc_flag
_atom_site_refinement_flags_posn
_atom_site_refinement_flags_adp
_atom_site_refinement_flags_occupancy
_atom_site_disorder_assembly
_atom_site_disorder_group
C1 C 0.52264(14) 0.15514(17) 0.0925(2) 0.0358(5) Uani 1 1 d . . . . .
C2 C 0.60316(16) 0.20374(18) 0.0344(3) 0.0435(5) Uani 1 1 d . . . . .
H2 H 0.5961 0.2626 -0.0400 0.052 Uiso 1 1 calc R U . . .
C3 C 0.69303(17) 0.1619(2) 0.0907(3) 0.0520(6) Uani 1 1 d . . . . .
H3 H 0.7475 0.1937 0.0546 0.062 Uiso 1 1 calc R U . . .
C4 C 0.70444(17) 0.0732(2) 0.2003(3) 0.0529(6) Uani 1 1 d . . . . .
H4 H 0.7663 0.0469 0.2362 0.064 Uiso 1 1 calc R U . . .
C5 C 0.62620(16) 0.02400(19) 0.2562(3) 0.0449(5) Uani 1 1 d . . . . .
H5 H 0.6342 -0.0357 0.3288 0.054 Uiso 1 1 calc R U . . .
C6 C 0.53382(15) 0.06548(17) 0.2016(2) 0.0352(5) Uani 1 1 d . . . . .
C7 C 0.44294(15) 0.02772(17) 0.2429(2) 0.0355(5) Uani 1 1 d . . . . .
C8 C 0.36377(15) 0.08901(16) 0.1713(2) 0.0358(5) Uani 1 1 d . . . . .
C9 C 0.26516(15) 0.06843(17) 0.1833(2) 0.0386(5) Uani 1 1 d . . . . .
C10 C 0.18912(14) 0.14162(18) 0.0991(3) 0.0397(5) Uani 1 1 d . . . . .
C11 C 0.10704(15) 0.0989(2) 0.0027(3) 0.0477(6) Uani 1 1 d . . . . .
H11 H 0.1012 0.0242 -0.0117 0.057 Uiso 1 1 calc R U . . .
C12 C 0.03431(16) 0.1660(2) -0.0717(3) 0.0546(7) Uani 1 1 d . . . . .
H12 H -0.0194 0.1360 -0.1374 0.066 Uiso 1 1 calc R U . . .
C13 C 0.03987(17) 0.2771(2) -0.0502(3) 0.0539(6) Uani 1 1 d . . . . .
C14 C 0.12149(17) 0.3193(2) 0.0464(3) 0.0527(6) Uani 1 1 d . . . . .
H14 H 0.1265 0.3939 0.0622 0.063 Uiso 1 1 calc R U . . .
C15 C 0.19538(16) 0.25349(19) 0.1194(3) 0.0454(5) Uani 1 1 d . . . . .
H15 H 0.2497 0.2840 0.1826 0.054 Uiso 1 1 calc R U . . .
C16 C -0.0411(2) 0.3503(3) -0.1287(4) 0.0824(10) Uani 1 1 d . . . . .
H16A H -0.0788 0.3735 -0.0414 0.124 Uiso 1 1 calc R U . . .
H16B H -0.0817 0.3113 -0.2157 0.124 Uiso 1 1 calc R U . . .
H16C H -0.0140 0.4124 -0.1786 0.124 Uiso 1 1 calc R U . . .
O1 O 0.43876(12) -0.05977(13) 0.33902(19) 0.0472(4) Uani 1 1 d . . . . .
S1 S 0.40288(4) 0.19498(5) 0.04461(7) 0.04197(18) Uani 1 1 d . . . . .
S2 S 0.22932(4) -0.03966(5) 0.28982(8) 0.0541(2) Uani 1 1 d . . . . .
H1O H 0.375(2) -0.072(3) 0.348(4) 0.095(11) Uiso 1 1 d . . . . .

loop_
_atom_site_aniso_label
_atom_site_aniso_U_11
_atom_site_aniso_U_22
_atom_site_aniso_U_33
_atom_site_aniso_U_23
_atom_site_aniso_U_13
_atom_site_aniso_U_12
C1 0.0437(12) 0.0308(12) 0.0323(10) -0.0076(9) 0.0024(9) -0.0030(9)
C2 0.0535(14) 0.0361(13) 0.0417(12) -0.0077(10) 0.0091(10) -0.0080(11)
C3 0.0461(13) 0.0525(16) 0.0594(15) -0.0155(13) 0.0141(11) -0.0094(11)
C4 0.0413(13) 0.0559(17) 0.0608(15) -0.0098(13) 0.0032(11) 0.0043(11)
C5 0.0504(13) 0.0407(14) 0.0419(12) -0.0039(10) -0.0004(10) 0.0055(11)
C6 0.0442(12) 0.0313(12) 0.0292(10) -0.0081(9) 0.0014(8) -0.0008(9)
C7 0.0485(12) 0.0291(12) 0.0281(10) -0.0025(9) 0.0025(9) -0.0026(9)
C8 0.0439(12) 0.0303(12) 0.0327(10) 0.0005(9) 0.0030(9) -0.0026(9)
C9 0.0459(12) 0.0360(13) 0.0341(11) -0.0034(9) 0.0056(9) -0.0029(10)
C10 0.0391(11) 0.0422(14) 0.0389(11) 0.0016(10) 0.0097(9) -0.0011(10)
C11 0.0431(13) 0.0499(15) 0.0504(13) 0.0034(11) 0.0069(10) -0.0065(11)
C12 0.0369(12) 0.076(2) 0.0503(14) 0.0056(13) 0.0048(10) -0.0044(12)
C13 0.0459(14) 0.0706(19) 0.0479(13) 0.0115(13) 0.0159(11) 0.0138(12)
C14 0.0576(15) 0.0476(15) 0.0556(14) 0.0037(12) 0.0170(12) 0.0102(12)
C15 0.0440(12) 0.0466(15) 0.0460(12) -0.0022(11) 0.0074(10) -0.0002(11)
C16 0.0648(18) 0.106(3) 0.0767(19) 0.0190(18) 0.0097(15) 0.0344(17)
O1 0.0546(10) 0.0408(10) 0.0452(9) 0.0114(7) 0.0023(7) -0.0005(8)
S1 0.0437(3) 0.0364(3) 0.0451(3) 0.0082(2) 0.0029(2) -0.0014(2)
S2 0.0551(4) 0.0506(4) 0.0582(4) 0.0138(3) 0.0133(3) -0.0069(3)

loop_
_atom_type_symbol
_atom_type_description
_atom_type_scat_dispersion_real
_atom_type_scat_dispersion_imag
_atom_type_scat_source
C C 0.0033 0.0016 'International Tables Vol C Tables 4.2.6.8 and 6.1.1.4'
H H 0.0000 0.0000 'International Tables Vol C Tables 4.2.6.8 and 6.1.1.4'
O O 0.0106 0.0060 'International Tables Vol C Tables 4.2.6.8 and 6.1.1.4'
S S 0.1246 0.1234 'International Tables Vol C Tables 4.2.6.8 and 6.1.1.4'

loop_
_geom_angle_atom_site_label_1
_geom_angle_atom_site_label_2
_geom_angle_atom_site_label_3
_geom_angle
_geom_angle_site_symmetry_1
_geom_angle_site_symmetry_3
_geom_angle_publ_flag
C6 C1 C2 120.6(2) . . ?
C6 C1 S1 112.76(15) . . ?
C2 C1 S1 126.63(17) . . ?
C3 C2 C1 118.0(2) . . ?
C3 C2 H2 121.0 . . ?
C1 C2 H2 121.0 . . ?
C2 C3 C4 121.6(2) . . ?
C2 C3 H3 119.2 . . ?
C4 C3 H3 119.2 . . ?
C5 C4 C3 121.1(2) . . ?
C5 C4 H4 119.5 . . ?
C3 C4 H4 119.5 . . ?
C4 C5 C6 118.5(2) . . ?
C4 C5 H5 120.7 . . ?
C6 C5 H5 120.7 . . ?
C1 C6 C5 120.3(2) . . ?
C1 C6 C7 111.50(18) . . ?
C5 C6 C7 128.2(2) . . ?
O1 C7 C8 125.65(19) . . ?
O1 C7 C6 120.13(19) . . ?
C8 C7 C6 114.21(18) . . ?
C7 C8 C9 126.95(19) . . ?
C7 C8 S1 110.09(15) . . ?
C9 C8 S1 122.80(16) . . ?
C8 C9 C10 120.42(19) . . ?
C8 C9 S2 121.88(16) . . ?
C10 C9 S2 117.69(15) . . ?
C15 C10 C11 118.3(2) . . ?
C15 C10 C9 121.49(19) . . ?
C11 C10 C9 120.2(2) . . ?
C12 C11 C10 120.7(2) . . ?
C12 C11 H11 119.6 . . ?
C10 C11 H11 119.6 . . ?
C13 C12 C11 121.1(2) . . ?
C13 C12 H12 119.4 . . ?
C11 C12 H12 119.4 . . ?
C12 C13 C14 118.0(2) . . ?
C12 C13 C16 121.0(3) . . ?
C14 C13 C16 121.0(3) . . ?
C15 C14 C13 121.6(2) . . ?
C15 C14 H14 119.2 . . ?
C13 C14 H14 119.2 . . ?
C14 C15 C10 120.3(2) . . ?
C14 C15 H15 119.9 . . ?
C10 C15 H15 119.9 . . ?
C13 C16 H16A 109.5 . . ?
C13 C16 H16B 109.5 . . ?
H16A C16 H16B 109.5 . . ?
C13 C16 H16C 109.5 . . ?
H16A C16 H16C 109.5 . . ?
H16B C16 H16C 109.5 . . ?
C7 O1 H1O 107(2) . . ?
C1 S1 C8 91.41(10) . . ?

loop_
_geom_bond_atom_site_label_1
_geom_bond_atom_site_label_2
_geom_bond_distance
_geom_bond_site_symmetry_2
_geom_bond_publ_flag
C1 C6 1.397(3) . ?
C1 C2 1.399(3) . ?
C1 S1 1.734(2) . ?
C2 C3 1.374(3) . ?
C2 H2 0.9300 . ?
C3 C4 1.390(3) . ?
C3 H3 0.9300 . ?
C4 C5 1.368(3) . ?
C4 H4 0.9300 . ?
C5 C6 1.400(3) . ?
C5 H5 0.9300 . ?
C6 C7 1.424(3) . ?
C7 O1 1.324(2) . ?
C7 C8 1.395(3) . ?
C8 C9 1.411(3) . ?
C8 S1 1.772(2) . ?
C9 C10 1.482(3) . ?
C9 S2 1.684(2) . ?
C10 C15 1.391(3) . ?
C10 C11 1.393(3) . ?
C11 C12 1.380(3) . ?
C11 H11 0.9300 . ?
C12 C13 1.382(4) . ?
C12 H12 0.9300 . ?
C13 C14 1.386(3) . ?
C13 C16 1.513(3) . ?
C14 C15 1.378(3) . ?
C14 H14 0.9300 . ?
C15 H15 0.9300 . ?
C16 H16A 0.9600 . ?
C16 H16B 0.9600 . ?
C16 H16C 0.9600 . ?
O1 H1O 0.91(3) . ?

loop_
_geom_torsion_atom_site_label_1
_geom_torsion_atom_site_label_2
_geom_torsion_atom_site_label_3
_geom_torsion_atom_site_label_4
_geom_torsion
_geom_torsion_site_symmetry_1
_geom_torsion_site_symmetry_2
_geom_torsion_site_symmetry_3
_geom_torsion_site_symmetry_4
_geom_torsion_publ_flag
C6 C1 C2 C3 -1.2(3) . . . . ?
S1 C1 C2 C3 178.20(16) . . . . ?
C1 C2 C3 C4 0.8(3) . . . . ?
C2 C3 C4 C5 0.1(4) . . . . ?
C3 C4 C5 C6 -0.5(3) . . . . ?
C2 C1 C6 C5 0.8(3) . . . . ?
S1 C1 C6 C5 -178.67(15) . . . . ?
C2 C1 C6 C7 -179.07(18) . . . . ?
S1 C1 C6 C7 1.4(2) . . . . ?
C4 C5 C6 C1 0.0(3) . . . . ?
C4 C5 C6 C7 179.9(2) . . . . ?
C1 C6 C7 O1 177.00(17) . . . . ?
C5 C6 C7 O1 -2.9(3) . . . . ?
C1 C6 C7 C8 -1.8(2) . . . . ?
C5 C6 C7 C8 178.25(19) . . . . ?
O1 C7 C8 C9 -1.8(3) . . . . ?
C6 C7 C8 C9 176.95(19) . . . . ?
O1 C7 C8 S1 -177.35(16) . . . . ?
C6 C7 C8 S1 1.4(2) . . . . ?
C7 C8 C9 C10 -179.86(19) . . . . ?
S1 C8 C9 C10 -4.9(3) . . . . ?
C7 C8 C9 S2 -0.7(3) . . . . ?
S1 C8 C9 S2 174.25(11) . . . . ?
C8 C9 C10 C15 -49.0(3) . . . . ?
S2 C9 C10 C15 131.87(19) . . . . ?
C8 C9 C10 C11 133.7(2) . . . . ?
S2 C9 C10 C11 -45.4(2) . . . . ?
C15 C10 C11 C12 0.5(3) . . . . ?
C9 C10 C11 C12 177.9(2) . . . . ?
C10 C11 C12 C13 -1.2(3) . . . . ?
C11 C12 C13 C14 0.9(3) . . . . ?
C11 C12 C13 C16 -178.6(2) . . . . ?
C12 C13 C14 C15 0.0(3) . . . . ?
C16 C13 C14 C15 179.5(2) . . . . ?
C13 C14 C15 C10 -0.7(3) . . . . ?
C11 C10 C15 C14 0.4(3) . . . . ?
C9 C10 C15 C14 -176.93(19) . . . . ?
C6 C1 S1 C8 -0.53(15) . . . . ?
C2 C1 S1 C8 179.99(18) . . . . ?
C7 C8 S1 C1 -0.50(15) . . . . ?
C9 C8 S1 C1 -176.25(18) . . . . ?
